data_4003668
loop_
_publ_author_name
'Sun, Bing'
'Liu, Xiao-Fei'
'Li, Xiang-Yang'
'Zhang, Yamin'
'Shao, Xiangfeng'
'Yang, Dezheng'
'Zhang, Hao-Li'

_publ_section_title
;
 Two-Dimensional Perovskite Chiral Ferromagnets
;
_journal_name_full 'Chemistry of Materials'
_journal_paper_doi 10.1021/acs.chemmater.0c02729
_journal_year 2020
_chemical_absolute_configuration ad
_chemical_formula_moiety 'Cl4 Cu, 2(C9 H14 N)'
_chemical_formula_sum 'C18 H28 Cl4 Cu N2'
_chemical_formula_weight 477.76
_space_group_crystal_system monoclinic
_space_group_IT_number 5
_space_group_name_Hall 'C 2y'
_space_group_name_H-M_alt 'C 1 2 1'
_atom_sites_solution_hydrogens mixed
_atom_sites_solution_primary dual
_audit_creation_date 2020-01-06
_audit_creation_method
;
Olex2 1.2
(compiled 2018.05.29 svn.r3508 for OlexSys, GUI svn.r5506)
;
_cell_angle_alpha 90
_cell_angle_beta 94.108(11)
_cell_angle_gamma 90
_cell_formula_units_Z 2
_cell_length_a 35.450(4)
_cell_length_b 5.4065(6)
_cell_length_c 5.3466(6)
_cell_measurement_reflns_used 2069
_cell_measurement_temperature 150.00(10)
_cell_measurement_theta_max 71.2890
_cell_measurement_theta_min 4.9900
_cell_volume 1022.1(2)
_computing_cell_refinement 'CrysAlisPro 1.171.40.53 (Rigaku OD, 2019)'
_computing_data_collection 'CrysAlisPro 1.171.40.53 (Rigaku OD, 2019)'
_computing_data_reduction 'CrysAlisPro 1.171.40.53 (Rigaku OD, 2019)'
_computing_molecular_graphics 'Olex2 (Dolomanov et al., 2009)'
_computing_publication_material 'Olex2 (Dolomanov et al., 2009)'
_computing_structure_refinement 'ShelXL (Sheldrick, 2015)'
_computing_structure_solution 'ShelXT (Sheldrick, 2015)'
_diffrn_ambient_environment N~2~
_diffrn_ambient_temperature 150.00(10)
_diffrn_detector 'CCD plate'
_diffrn_detector_area_resol_mean 8.1281
_diffrn_detector_type Eos
_diffrn_measured_fraction_theta_full 0.995
_diffrn_measured_fraction_theta_max 0.986
_diffrn_measurement_details
;
List of Runs (angles in degrees, time in seconds):

  # Type    Start    End  Width  t~exp~   \w     \q     \k     \f   Frames
--------------------------------------------------------------------------
  1  \w     -5.00  23.00   1.00    1.00    --  -33.50  57.00-150.00   28
  2  \w     23.00 100.00   1.00    1.00    --   36.65  77.00  90.00   77
  3  \w     81.00 106.00   1.00    1.00    --   36.65  77.00 -60.00   25
  4  \w     24.00  99.00   1.00    1.00    --   36.65  57.00  60.00   75
  5  \w      4.00  31.00   1.00    1.00    --   36.65 -99.00 -60.00   27
  6  \w     12.00  39.00   1.00    1.00    --   36.65  77.00 -60.00   27
  7  \w     25.00  99.00   1.00    1.00    --   36.65  57.00 -60.00   74
  8  \w      6.00  77.00   1.00    1.00    --   36.65 -99.00-180.00   71
  9  \w     44.00  71.00   1.00    1.00    --   36.65 -99.00  60.00   27
 10  \w     42.00  91.00   1.00    1.00    --   36.65  57.00-180.00   49
 11  \w    -22.00  51.00   1.00    1.00    --   36.65 -57.00-180.00   73
 12  \w     18.00 106.00   1.00    1.00    --   36.65  77.00 -30.00   88
 13  \w    133.00 178.00   1.00    1.00    --  108.00   0.00 -30.00   45
 14  \w     37.00 101.00   1.00    1.00    --  108.00   0.00 -30.00   64
 15  \w     89.00 164.00   1.00    1.00    --  108.00  50.00 -90.00   75
 16  \w     38.00 112.00   1.00    1.00    --  108.00-111.00 -30.00   74
 17  \w     88.00 124.00   1.00    1.00    --  108.00  77.00-180.00   36
 18  \w     40.00 127.00   1.00    1.00    --  108.00 -50.00 120.00   87
 19  \w     37.00 109.00   1.00    1.00    --  108.00-111.00  90.00   72
 20  \w     75.00 119.00   1.00    1.00    --  108.00 -77.00-180.00   44
 21  \w    102.00 176.00   1.00    1.00    --  108.00 111.00 120.00   74
 22  \w     99.00 130.00   1.00    1.00    --  108.00 -37.00 -90.00   31
 23  \w     44.00  71.00   1.00    1.00    --  108.00 -37.00 -90.00   27
 24  \w     45.00 125.00   1.00    1.00    --  108.00 -50.00  30.00   80
 25  \w    110.00 135.00   1.00    1.00    --  108.00 111.00 150.00   25
 26  \w    142.00 169.00   1.00    1.00    --  108.00 111.00 150.00   27
 27  \w    142.00 171.00   1.00    1.00    --  108.00  77.00-180.00   29
 28  \w     63.00 108.00   1.00    1.00    --  108.00-111.00-180.00   45
 29  \w    128.00 162.00   1.00    1.00    --  108.00  63.00  90.00   34
;
_diffrn_measurement_device 'four-circle diffractometer'
_diffrn_measurement_device_type 'Xcalibur, Eos, Gemini'
_diffrn_measurement_method '\w scans'
_diffrn_orient_matrix_type 'CrysAlisPro convention (1999,Acta A55,543-557)'
_diffrn_orient_matrix_UB_11 0.0030156000
_diffrn_orient_matrix_UB_12 0.1164326000
_diffrn_orient_matrix_UB_13 -0.0785391000
_diffrn_orient_matrix_UB_21 -0.1013929000
_diffrn_orient_matrix_UB_22 0.1472281000
_diffrn_orient_matrix_UB_23 0.0344135000
_diffrn_orient_matrix_UB_31 0.1760019000
_diffrn_orient_matrix_UB_32 0.0823176000
_diffrn_orient_matrix_UB_33 0.0154925000
_diffrn_radiation_monochromator graphite
_diffrn_radiation_probe x-ray
_diffrn_radiation_type CuK\a
_diffrn_radiation_wavelength 1.54184
_diffrn_reflns_av_R_equivalents 0.1035
_diffrn_reflns_av_unetI/netI 0.0761
_diffrn_reflns_Laue_measured_fraction_full 0.995
_diffrn_reflns_Laue_measured_fraction_max 0.986
_diffrn_reflns_limit_h_max 42
_diffrn_reflns_limit_h_min -42
_diffrn_reflns_limit_k_max 4
_diffrn_reflns_limit_k_min -6
_diffrn_reflns_limit_l_max 6
_diffrn_reflns_limit_l_min -6
_diffrn_reflns_number 2996
_diffrn_reflns_point_group_measured_fraction_full 0.701
_diffrn_reflns_point_group_measured_fraction_max 0.686
_diffrn_reflns_theta_full 67.684
_diffrn_reflns_theta_max 71.321
_diffrn_reflns_theta_min 5.003
_diffrn_source 'fine-focus sealed X-ray tube'
_diffrn_source_type 'Enhance (Cu) X-ray Source'
_exptl_absorpt_coefficient_mu 6.342
_exptl_absorpt_correction_T_max 1.00000
_exptl_absorpt_correction_T_min 0.37542
_exptl_absorpt_correction_type multi-scan
_exptl_absorpt_process_details
;
CrysAlisPro 1.171.40.53 (Rigaku Oxford Diffraction, 2019)
Empirical absorption correction using spherical harmonics,
 implemented in SCALE3 ABSPACK scaling algorithm.
;
_exptl_crystal_colour colourless
_exptl_crystal_colour_primary colourless
_exptl_crystal_density_diffrn 1.552
_exptl_crystal_description block
_exptl_crystal_F_000 494
_refine_diff_density_max 1.793
_refine_diff_density_min -1.291
_refine_diff_density_rms 0.185
_refine_ls_abs_structure_details
;
 Classical Flack method preferred over Parsons because s.u. lower.
;
_refine_ls_abs_structure_Flack -0.04(7)
_refine_ls_extinction_method none
_refine_ls_goodness_of_fit_ref 1.105
_refine_ls_hydrogen_treatment constr
_refine_ls_matrix_type full
_refine_ls_number_parameters 125
_refine_ls_number_reflns 1374
_refine_ls_number_restraints 1
_refine_ls_restrained_S_all 1.104
_refine_ls_R_factor_all 0.0925
_refine_ls_R_factor_gt 0.0772
_refine_ls_shift/su_max 0.000
_refine_ls_shift/su_mean 0.000
_refine_ls_structure_factor_coef Fsqd
_refine_ls_weighting_details 'w=1/[\s^2^(Fo^2^)+(0.1610P)^2^+1.8594P] where P=(Fo^2^+2Fc^2^)/3'
_refine_ls_weighting_scheme calc
_refine_ls_wR_factor_gt 0.2080
_refine_ls_wR_factor_ref 0.2256
_reflns_Friedel_coverage 0.251
_reflns_Friedel_fraction_full 0.331
_reflns_Friedel_fraction_max 0.311
_reflns_number_gt 1171
_reflns_number_total 1374
_reflns_threshold_expression 'I > 2\s(I)'
_cod_data_source_file cm0c02729_si_003.cif
_cod_data_source_block exp_10971
_cod_database_code 4003668
_shelx_shelxl_version_number 2018/3
_shelx_space_group_comment
;
The symmetry employed for this shelxl refinement is uniquely defined
by the following loop, which should always be used as a source of
symmetry information in preference to the above space-group names.
They are only intended as comments.
;
_reflns_odcompleteness_completeness 98.00
_reflns_odcompleteness_iscentric 1
_reflns_odcompleteness_theta 66.97
_olex2_refinement_description
;
1. Fixed Uiso
 At 1.2 times of:
  All C(H) groups, All C(H,H) groups, All N(H,H,H) groups
 At 1.5 times of:
  All C(H,H,H) groups
2. Others
 Fixed Sof: Cl2(0.5) Cl3(0.25) Cl4(0.25)
3.a Riding coordinates:
 N1(H1A,H1B,H1C)
3.b Ternary CH refined with riding coordinates:
 C2(H2)
3.c Secondary CH2 refined with riding coordinates:
 C1(H1D,H1E)
3.d Aromatic/amide H refined with riding coordinates:
 C3(H3), C6(H6), C7(H7), C8(H8), C9(H9)
3.e Idealised Me refined as rotating group:
 C5(H5A,H5B,H5C)
;
_olex2_submission_special_instructions 'No special instructions were received'
_oxdiff_exptl_absorpt_empirical_details
;
Empirical correction (ABSPACK) includes:
- Absorption correction using spherical harmonics
- Frame scaling
;
_oxdiff_exptl_absorpt_empirical_full_max 2.709
_oxdiff_exptl_absorpt_empirical_full_min 0.462

loop_
_space_group_symop_operation_xyz
'x, y, z'
'-x, y, -z'
'x+1/2, y+1/2, z'
'-x+1/2, y+1/2, -z'

loop_
_atom_site_label
_atom_site_type_symbol
_atom_site_fract_x
_atom_site_fract_y
_atom_site_fract_z
_atom_site_U_iso_or_equiv
_atom_site_adp_type
_atom_site_occupancy
_atom_site_site_symmetry_order
_atom_site_calc_flag
_atom_site_refinement_flags_posn
_atom_site_refinement_flags_adp
_atom_site_refinement_flags_occupancy
_atom_site_disorder_assembly
_atom_site_disorder_group
Cu1 Cu 0.000000 -1.2430(3) 0.000000 0.0212(6) Uani 1 2 d S T P . .
Cl1 Cl -0.06386(6) -1.2023(5) -0.0313(4) 0.0295(7) Uani 1 1 d . . . . .
Cl2 Cl 0.00096(12) -1.2958(9) 0.4286(7) 0.0235(10) Uani 0.5 1 d . . . . .
Cl3 Cl 0.000000 -1.6566(17) 0.000000 0.0262(16) Uani 0.5 2 d S T P . .
Cl4 Cl 0.000000 -0.8060(19) 0.000000 0.0323(17) Uani 0.5 2 d S T P . .
N1 N -0.0584(2) -1.7981(19) -0.5188(14) 0.0272(19) Uani 1 1 d . . . . .
H1A H -0.038190 -1.699965 -0.510743 0.033 Uiso 1 1 d R . . . .
H1B H -0.056910 -1.904495 -0.645573 0.033 Uiso 1 1 d R . . . .
H1C H -0.059020 -1.881985 -0.376003 0.033 Uiso 1 1 d R . . . .
C1 C -0.0937(3) -1.651(2) -0.5605(18) 0.028(2) Uani 1 1 d . . . . .
H1D H -0.089490 -1.515739 -0.680382 0.033 Uiso 1 1 calc R . . . .
H1E H -0.099808 -1.574459 -0.399995 0.033 Uiso 1 1 calc R . . . .
C2 C -0.1276(3) -1.809(2) -0.6635(17) 0.030(2) Uani 1 1 d . . . . .
H2 H -0.120847 -1.887651 -0.823353 0.035 Uiso 1 1 calc R . . . .
C3 C -0.1920(3) -1.626(2) -0.5736(17) 0.025(2) Uani 1 1 d . . . . .
H3 H -0.192093 -1.727494 -0.428673 0.030 Uiso 1 1 calc R . . . .
C4 C -0.1612(3) -1.636(2) -0.7237(17) 0.025(2) Uani 1 1 d . . . . .
C5 C -0.1362(3) -2.012(2) -0.481(2) 0.031(2) Uani 1 1 d . . . . .
H5A H -0.115202 -2.130893 -0.468399 0.046 Uiso 1 1 calc GR . . . .
H5B H -0.159505 -2.097229 -0.540312 0.046 Uiso 1 1 calc GR . . . .
H5C H -0.139251 -1.940110 -0.315269 0.046 Uiso 1 1 calc GR . . . .
C6 C -0.1619(3) -1.478(2) -0.9281(17) 0.028(2) Uani 1 1 d . . . . .
H6 H -0.141101 -1.477887 -1.030729 0.034 Uiso 1 1 calc R . . . .
C7 C -0.2220(3) -1.317(2) -0.8392(19) 0.033(2) Uani 1 1 d . . . . .
H7 H -0.242655 -1.208104 -0.877364 0.040 Uiso 1 1 calc R . . . .
C8 C -0.1921(3) -1.322(2) -0.9872(17) 0.030(2) Uani 1 1 d . . . . .
H8 H -0.192074 -1.217896 -1.130480 0.036 Uiso 1 1 calc R . . . .
C9 C -0.2219(3) -1.472(2) -0.6340(19) 0.030(2) Uani 1 1 d . . . . .
H9 H -0.242876 -1.471245 -0.532969 0.036 Uiso 1 1 calc R . . . .

loop_
_atom_site_aniso_label
_atom_site_aniso_U_11
_atom_site_aniso_U_22
_atom_site_aniso_U_33
_atom_site_aniso_U_23
_atom_site_aniso_U_13
_atom_site_aniso_U_12
Cu1 0.0240(9) 0.0201(12) 0.0194(9) 0.000 0.0002(6) 0.000
Cl1 0.0237(10) 0.0383(18) 0.0260(10) 0.0067(11) -0.0008(8) 0.0029(10)
Cl2 0.0299(17) 0.025(3) 0.0152(18) 0.0006(15) -0.0012(19) 0.000(2)
Cl3 0.049(4) 0.005(4) 0.024(3) 0.000 -0.002(3) 0.000
Cl4 0.055(5) 0.013(5) 0.027(4) 0.000 -0.010(3) 0.000
N1 0.033(4) 0.024(5) 0.025(4) 0.002(4) 0.000(3) 0.000(4)
C1 0.025(4) 0.027(6) 0.031(4) 0.004(5) 0.002(4) 0.003(4)
C2 0.036(5) 0.028(7) 0.024(4) -0.006(5) -0.004(4) 0.006(5)
C3 0.033(5) 0.020(5) 0.022(4) -0.001(5) -0.001(3) -0.005(4)
C4 0.027(4) 0.022(5) 0.024(4) -0.005(5) -0.006(3) -0.004(4)
C5 0.033(5) 0.018(6) 0.040(5) -0.004(5) -0.010(4) -0.004(4)
C6 0.036(5) 0.031(7) 0.019(4) -0.006(4) 0.004(4) 0.007(5)
C7 0.035(5) 0.030(7) 0.033(5) 0.001(5) -0.011(4) 0.004(5)
C8 0.037(5) 0.035(7) 0.017(4) 0.002(5) -0.002(3) 0.003(5)
C9 0.029(5) 0.033(6) 0.030(5) -0.008(5) 0.009(4) 0.001(5)

loop_
_atom_type_symbol
_atom_type_description
_atom_type_scat_dispersion_real
_atom_type_scat_dispersion_imag
_atom_type_scat_source
C C 0.0181 0.0091 'International Tables Vol C Tables 4.2.6.8 and 6.1.1.4'
H H 0.0000 0.0000 'International Tables Vol C Tables 4.2.6.8 and 6.1.1.4'
Cl Cl 0.3639 0.7018 'International Tables Vol C Tables 4.2.6.8 and 6.1.1.4'
Cu Cu -1.9646 0.5888 'International Tables Vol C Tables 4.2.6.8 and 6.1.1.4'
N N 0.0311 0.0180 'International Tables Vol C Tables 4.2.6.8 and 6.1.1.4'

loop_
_geom_angle_atom_site_label_1
_geom_angle_atom_site_label_2
_geom_angle_atom_site_label_3
_geom_angle
_geom_angle_site_symmetry_1
_geom_angle_site_symmetry_3
_geom_angle_publ_flag
Cl1 Cu1 Cl1 168.85(16) 2 . ?
Cl1 Cu1 Cl2 91.66(11) 2 2 ?
Cl1 Cu1 Cl2 91.66(11) . . ?
Cl1 Cu1 Cl2 89.72(12) . 2 ?
Cl1 Cu1 Cl2 89.72(11) 2 . ?
Cl1 Cu1 Cl4 84.42(8) . . ?
Cl1 Cu1 Cl4 84.42(8) 2 . ?
Cl2 Cu1 Cl2 165.8(3) 2 . ?
Cl2 Cu1 Cl4 97.10(13) 2 . ?
Cl2 Cu1 Cl4 97.10(13) . . ?
Cl3 Cu1 Cl1 95.58(8) . 2 ?
Cl3 Cu1 Cl1 95.58(8) . . ?
Cl3 Cu1 Cl2 82.90(13) . . ?
Cl3 Cu1 Cl2 82.90(13) . 2 ?
Cl3 Cu1 Cl4 180.0 . . ?
Cl2 Cl2 Cu1 170.8(5) 2_556 . ?
Cl4 Cl3 Cu1 180.0 1_545 . ?
Cl3 Cl4 Cu1 180.0 1_565 . ?
H1A N1 H1B 109.3 . . ?
H1A N1 H1C 109.5 . . ?
H1B N1 H1C 109.2 . . ?
C1 N1 H1A 110.7 . . ?
C1 N1 H1B 108.9 . . ?
C1 N1 H1C 109.1 . . ?
N1 C1 H1D 109.1 . . ?
N1 C1 H1E 109.1 . . ?
N1 C1 C2 112.6(9) . . ?
H1D C1 H1E 107.8 . . ?
C2 C1 H1D 109.1 . . ?
C2 C1 H1E 109.1 . . ?
C1 C2 H2 108.2 . . ?
C4 C2 C1 108.1(9) . . ?
C4 C2 H2 108.2 . . ?
C5 C2 C1 110.9(8) . . ?
C5 C2 H2 108.2 . . ?
C5 C2 C4 113.1(9) . . ?
C4 C3 H3 119.7 . . ?
C9 C3 H3 119.7 . . ?
C9 C3 C4 120.6(9) . . ?
C3 C4 C2 121.9(9) . . ?
C6 C4 C2 120.9(9) . . ?
C6 C4 C3 117.3(9) . . ?
C2 C5 H5A 109.5 . . ?
C2 C5 H5B 109.5 . . ?
C2 C5 H5C 109.5 . . ?
H5A C5 H5B 109.5 . . ?
H5A C5 H5C 109.5 . . ?
H5B C5 H5C 109.5 . . ?
C4 C6 H6 119.1 . . ?
C4 C6 C8 121.8(9) . . ?
C8 C6 H6 119.1 . . ?
C8 C7 H7 120.3 . . ?
C8 C7 C9 119.4(10) . . ?
C9 C7 H7 120.3 . . ?
C6 C8 H8 120.0 . . ?
C7 C8 C6 119.9(10) . . ?
C7 C8 H8 120.0 . . ?
C3 C9 C7 121.0(9) . . ?
C3 C9 H9 119.5 . . ?
C7 C9 H9 119.5 . . ?

loop_
_geom_bond_atom_site_label_1
_geom_bond_atom_site_label_2
_geom_bond_distance
_geom_bond_site_symmetry_2
_geom_bond_publ_flag
Cu1 Cl1 2.269(2) 2 ?
Cu1 Cl1 2.269(2) . ?
Cu1 Cl2 2.307(4) . ?
Cu1 Cl2 2.307(4) 2 ?
Cu1 Cl3 2.236(10) . ?
Cu1 Cl4 2.363(10) . ?
Cl2 Cl2 0.771(7) 2_556 ?
Cl3 Cl4 0.808(10) 1_545 ?
N1 H1A 0.8889 . ?
N1 H1B 0.8934 . ?
N1 H1C 0.8898 . ?
N1 C1 1.488(12) . ?
C1 H1D 0.9900 . ?
C1 H1E 0.9900 . ?
C1 C2 1.544(14) . ?
C2 H2 1.0000 . ?
C2 C4 1.529(14) . ?
C2 C5 1.517(16) . ?
C3 H3 0.9500 . ?
C3 C4 1.402(14) . ?
C3 C9 1.370(15) . ?
C4 C6 1.383(15) . ?
C5 H5A 0.9800 . ?
C5 H5B 0.9800 . ?
C5 H5C 0.9800 . ?
C6 H6 0.9500 . ?
C6 C8 1.383(14) . ?
C7 H7 0.9500 . ?
C7 C8 1.368(15) . ?
C7 C9 1.380(15) . ?
C8 H8 0.9500 . ?
C9 H9 0.9500 . ?

loop_
_geom_torsion_atom_site_label_1
_geom_torsion_atom_site_label_2
_geom_torsion_atom_site_label_3
_geom_torsion_atom_site_label_4
_geom_torsion
_geom_torsion_site_symmetry_1
_geom_torsion_site_symmetry_2
_geom_torsion_site_symmetry_3
_geom_torsion_site_symmetry_4
_geom_torsion_publ_flag
N1 C1 C2 C4 -174.4(8) . . . . ?
N1 C1 C2 C5 61.0(10) . . . . ?
C1 C2 C4 C3 -106.6(11) . . . . ?
C1 C2 C4 C6 72.4(11) . . . . ?
C2 C4 C6 C8 179.4(10) . . . . ?
C3 C4 C6 C8 -1.6(15) . . . . ?
C4 C3 C9 C7 -1.9(17) . . . . ?
C4 C6 C8 C7 1.1(17) . . . . ?
C5 C2 C4 C3 16.7(13) . . . . ?
C5 C2 C4 C6 -164.4(10) . . . . ?
C8 C7 C9 C3 1.4(17) . . . . ?
C9 C3 C4 C2 -179.1(10) . . . . ?
C9 C3 C4 C6 1.9(15) . . . . ?
C9 C7 C8 C6 -1.0(17) . . . . ?
